data_2226699
loop_
_publ_author_name
'K\"ossel, Stefanie'
'Wagner, Christoph'
'Merzweiler, Kurt'

_publ_section_title
;
 Tetracarbonyl-1\k^2^<i>C</i>,3\k^2^<i>C</i>-bis[1,3(\h^5^)-cyclopentadienyl]dihydroxido-2\k^2^<i>O</i>-diirontin(2
 <i>Fe{---</i>Sn}) monohydrate
;
_journal_coeditor_code TK2678
_journal_issue 7
_journal_name_full 'Acta Crystallographica Section E'
_journal_page_first m811
_journal_paper_doi 10.1107/S1600536810021975
_journal_volume 66
_journal_year 2010
_chemical_formula_iupac '[Fe2 Sn (C5 H5)2 (O H)2 (C O)4], H2 O'
_chemical_formula_moiety 'C14 H12 Fe2 O6 Sn, H2 O'
_chemical_formula_sum 'C14 H14 Fe2 O7 Sn'
_chemical_formula_weight 524.64
_chemical_name_common
;
Bis(dicarbonylcyclopentadienyliron)tin dihydroxide hydrate
;
_chemical_name_systematic
;
Tetracarbonyl-1\k^2^<i>C</i>,3\k^2^<i>C</i>-bis[1,3(\h^5^)-
cyclopentadienyl]dihydroxido-2\k^2^<i>O</i>-diirontin(2 <i>Fe---Sn</i>)
monohydrate
;
_space_group_IT_number 2
_symmetry_cell_setting triclinic
_symmetry_space_group_name_Hall '-P 1'
_symmetry_space_group_name_H-M 'P -1'
_atom_sites_solution_hydrogens geom
_atom_sites_solution_primary direct
_atom_sites_solution_secondary difmap
_audit_creation_method SHELXL-97
_cell_angle_alpha 92.046(7)
_cell_angle_beta 90.822(7)
_cell_angle_gamma 97.560(7)
_cell_formula_units_Z 2
_cell_length_a 7.1760(6)
_cell_length_b 9.7262(9)
_cell_length_c 12.0630(10)
_cell_measurement_reflns_used 8934
_cell_measurement_temperature 200(2)
_cell_measurement_theta_max 53.58
_cell_measurement_theta_min 5.31
_cell_volume 833.93(13)
_computing_cell_refinement 'X-AREA (Stoe & Cie, 2009)'
_computing_data_collection 'X-AREA (Stoe & Cie, 2009)'
_computing_data_reduction 'X-AREA (Stoe & Cie, 2009)'
_computing_molecular_graphics 'DIAMOND (Brandenburg, 2009)'
_computing_publication_material 'SHELXL97 (Sheldrick, 2008) and PLATON (Spek, 2009)'
_computing_structure_refinement 'SHELXL97 (Sheldrick, 2008)'
_computing_structure_solution 'SHELXS97 (Sheldrick, 2008)'
_diffrn_ambient_temperature 200(2)
_diffrn_detector_area_resol_mean 6.67
_diffrn_measured_fraction_theta_full 0.996
_diffrn_measured_fraction_theta_max 0.996
_diffrn_measurement_device '2-circle goniometer'
_diffrn_measurement_device_type 'Stoe IPDS 2T'
_diffrn_measurement_method 'rotation method'
_diffrn_radiation_monochromator graphite
_diffrn_radiation_source 'fine-focus sealed tube'
_diffrn_radiation_type MoK\a
_diffrn_radiation_wavelength 0.71073
_diffrn_reflns_av_R_equivalents 0.0184
_diffrn_reflns_av_sigmaI/netI 0.0165
_diffrn_reflns_limit_h_max 9
_diffrn_reflns_limit_h_min -9
_diffrn_reflns_limit_k_max 11
_diffrn_reflns_limit_k_min -12
_diffrn_reflns_limit_l_max 15
_diffrn_reflns_limit_l_min -15
_diffrn_reflns_number 7904
_diffrn_reflns_theta_full 27.00
_diffrn_reflns_theta_max 27.00
_diffrn_reflns_theta_min 2.66
_exptl_absorpt_coefficient_mu 3.235
_exptl_absorpt_correction_T_max 0.8062
_exptl_absorpt_correction_T_min 0.6074
_exptl_absorpt_correction_type numerical
_exptl_absorpt_process_details '(X-AREA; Stoe & Cie, 2009)'
_exptl_crystal_colour orange
_exptl_crystal_density_diffrn 2.089
_exptl_crystal_density_method 'not measured'
_exptl_crystal_description prism
_exptl_crystal_F_000 512
_exptl_crystal_size_max 0.16
_exptl_crystal_size_mid 0.15
_exptl_crystal_size_min 0.07
_refine_diff_density_max 0.444
_refine_diff_density_min -0.622
_refine_ls_extinction_method none
_refine_ls_goodness_of_fit_ref 1.049
_refine_ls_hydrogen_treatment mixed
_refine_ls_matrix_type full
_refine_ls_number_constraints 0
_refine_ls_number_parameters 233
_refine_ls_number_reflns 3641
_refine_ls_number_restraints 4
_refine_ls_restrained_S_all 1.049
_refine_ls_R_factor_all 0.0224
_refine_ls_R_factor_gt 0.0193
_refine_ls_shift/su_max 0.002
_refine_ls_shift/su_mean 0.000
_refine_ls_structure_factor_coef Fsqd
_refine_ls_weighting_details 'calc w=1/[\s^2^(Fo^2^)+(0.0325P)^2^+0.1254P] where P=(Fo^2^+2Fc^2^)/3'
_refine_ls_weighting_scheme calc
_refine_ls_wR_factor_gt 0.0473
_refine_ls_wR_factor_ref 0.0484
_reflns_number_gt 3374
_reflns_number_total 3641
_reflns_threshold_expression I>2\s(I)
_cod_data_source_file tk2678.cif
_cod_data_source_block I
_cod_original_cell_volume 833.93(12)
_cod_database_code 2226699
_cod_database_fobs_code 2226699

loop_
_symmetry_equiv_pos_as_xyz
'x, y, z'
'-x, -y, -z'

loop_
_atom_site_type_symbol
_atom_site_label
_atom_site_fract_x
_atom_site_fract_y
_atom_site_fract_z
_atom_site_U_iso_or_equiv
_atom_site_adp_type
_atom_site_calc_flag
_atom_site_refinement_flags
_atom_site_occupancy
_atom_site_disorder_assembly
_atom_site_disorder_group
C C1 0.7075(3) 1.0222(2) 0.84442(18) 0.0283(4) Uani d . 1 . .
C C2 0.7280(4) 0.9336(2) 0.64429(19) 0.0350(5) Uani d . 1 . .
C C3 1.1193(3) 0.9698(3) 0.8631(2) 0.0393(5) Uani d . 1 . .
H H3A 1.1195 0.9477 0.9384 0.047 Uiso calc R 1 . .
C C4 1.1382(3) 0.8774(3) 0.7722(2) 0.0367(5) Uani d . 1 . .
H H4A 1.1547 0.7834 0.7761 0.044 Uiso calc R 1 . .
C C5 1.1278(3) 0.9515(3) 0.6750(2) 0.0395(5) Uani d . 1 . .
H H5A 1.1349 0.9151 0.6022 0.047 Uiso calc R 1 . .
C C6 1.1047(3) 1.0908(3) 0.7051(2) 0.0418(6) Uani d . 1 . .
H H6A 1.0946 1.1626 0.6561 0.050 Uiso calc R 1 . .
C C7 1.0999(3) 1.1017(3) 0.8212(2) 0.0418(6) Uani d . 1 . .
H H7A 1.0861 1.1824 0.8638 0.050 Uiso calc R 1 . .
C C8 0.4498(3) 0.5867(2) 0.65282(18) 0.0318(5) Uani d . 1 . .
C C9 0.7911(3) 0.6018(2) 0.58481(18) 0.0298(4) Uani d . 1 . .
C C10 0.6902(6) 0.3898(3) 0.8208(2) 0.0596(10) Uani d . 1 . .
H H10A 0.7103 0.4226 0.8948 0.072 Uiso calc R 1 . .
C C11 0.5143(4) 0.3457(3) 0.7690(2) 0.0482(7) Uani d . 1 . .
H H11A 0.3964 0.3455 0.8019 0.058 Uiso calc R 1 . .
C C12 0.5462(3) 0.3020(2) 0.6590(2) 0.0356(5) Uani d . 1 . .
H H12A 0.4534 0.2666 0.6059 0.043 Uiso calc R 1 . .
C C13 0.7395(4) 0.3204(2) 0.6431(2) 0.0378(5) Uani d . 1 . .
H H13A 0.7997 0.2992 0.5771 0.045 Uiso calc R 1 . .
C C14 0.8301(4) 0.3761(3) 0.7426(3) 0.0509(8) Uani d . 1 . .
H H14A 0.9604 0.3997 0.7543 0.061 Uiso calc R 1 . .
O O1 0.5976(3) 1.06847(19) 0.89760(16) 0.0420(4) Uani d . 1 . .
O O2 0.6339(3) 0.9215(2) 0.56601(17) 0.0582(6) Uani d . 1 . .
O O3 0.3141(3) 0.6314(2) 0.63030(16) 0.0492(5) Uani d . 1 . .
O O4 0.8793(3) 0.6577(2) 0.51681(15) 0.0450(4) Uani d . 1 . .
O O5 0.9048(2) 0.67485(17) 0.94997(13) 0.0328(3) Uani d D 1 . .
H H1 0.851(5) 0.625(4) 0.994(3) 0.080(13) Uiso d D 1 . .
O O6 0.5023(2) 0.71819(18) 0.90976(14) 0.0353(4) Uani d D 1 . .
H H2 0.502(4) 0.783(3) 0.953(2) 0.049(9) Uiso d D 1 . .
O O7 0.1945(2) 0.5242(2) 0.89430(15) 0.0376(4) Uani d D 1 . .
H H4 0.292(3) 0.578(3) 0.901(3) 0.057(10) Uiso d D 1 . .
H H3 0.112(5) 0.572(4) 0.910(4) 0.090(15) Uiso d D 1 . .
Sn Sn1 0.740305(17) 0.716117(13) 0.821699(10) 0.02046(5) Uani d . 1 . .
Fe Fe1 0.87665(4) 0.95526(3) 0.76220(2) 0.02269(7) Uani d . 1 . .
Fe Fe2 0.65366(4) 0.51278(3) 0.68520(2) 0.02259(7) Uani d . 1 . .

loop_
_atom_site_aniso_label
_atom_site_aniso_U_11
_atom_site_aniso_U_22
_atom_site_aniso_U_33
_atom_site_aniso_U_12
_atom_site_aniso_U_13
_atom_site_aniso_U_23
C1 0.0331(11) 0.0212(9) 0.0303(10) 0.0017(8) 0.0000(8) 0.0036(8)
C2 0.0458(13) 0.0272(11) 0.0330(12) 0.0079(10) -0.0006(10) 0.0060(9)
C3 0.0238(10) 0.0580(16) 0.0360(12) 0.0042(10) -0.0036(9) 0.0052(11)
C4 0.0243(10) 0.0338(12) 0.0533(14) 0.0064(9) 0.0080(9) 0.0078(10)
C5 0.0337(12) 0.0454(14) 0.0392(13) 0.0034(10) 0.0146(10) 0.0015(10)
C6 0.0324(12) 0.0335(12) 0.0581(16) -0.0056(10) 0.0098(11) 0.0155(11)
C7 0.0286(11) 0.0352(13) 0.0580(16) -0.0055(10) 0.0021(10) -0.0119(11)
C8 0.0340(11) 0.0346(12) 0.0260(10) 0.0036(9) -0.0002(8) -0.0065(8)
C9 0.0341(11) 0.0287(11) 0.0274(10) 0.0079(9) 0.0007(8) -0.0018(8)
C10 0.124(3) 0.0198(11) 0.0302(12) -0.0077(14) -0.0171(15) 0.0043(9)
C11 0.0671(18) 0.0231(11) 0.0522(15) -0.0056(11) 0.0291(14) 0.0042(10)
C12 0.0409(12) 0.0214(10) 0.0424(13) -0.0020(9) -0.0056(10) -0.0036(9)
C13 0.0450(13) 0.0246(11) 0.0454(13) 0.0110(10) 0.0065(10) 0.0010(9)
C14 0.0486(15) 0.0267(12) 0.077(2) 0.0026(11) -0.0287(15) 0.0095(12)
O1 0.0448(10) 0.0374(9) 0.0466(10) 0.0143(8) 0.0139(8) 0.0006(8)
O2 0.0768(15) 0.0588(13) 0.0399(11) 0.0149(11) -0.0259(10) 0.0021(9)
O3 0.0404(10) 0.0665(13) 0.0441(10) 0.0240(9) -0.0098(8) -0.0100(9)
O4 0.0508(11) 0.0462(10) 0.0377(9) 0.0021(8) 0.0165(8) 0.0090(8)
O5 0.0357(8) 0.0326(8) 0.0294(8) 0.0022(7) -0.0083(6) 0.0059(6)
O6 0.0304(8) 0.0329(9) 0.0414(9) 0.0003(7) 0.0125(7) -0.0051(7)
O7 0.0282(8) 0.0444(10) 0.0398(9) 0.0015(8) 0.0035(7) 0.0093(8)
Sn1 0.02214(7) 0.01840(7) 0.02058(7) 0.00165(5) 0.00004(5) 0.00084(5)
Fe1 0.02485(14) 0.01989(14) 0.02322(14) 0.00213(11) 0.00141(11) 0.00217(10)
Fe2 0.02546(14) 0.02059(14) 0.02121(14) 0.00140(11) 0.00051(10) -0.00018(10)

loop_
_atom_type_symbol
_atom_type_description
_atom_type_scat_dispersion_real
_atom_type_scat_dispersion_imag
_atom_type_scat_source
C C 0.0033 0.0016 'International Tables Vol C Tables 4.2.6.8 and 6.1.1.4'
H H 0.0000 0.0000 'International Tables Vol C Tables 4.2.6.8 and 6.1.1.4'
O O 0.0106 0.0060 'International Tables Vol C Tables 4.2.6.8 and 6.1.1.4'
Sn Sn -0.6537 1.4246 'International Tables Vol C Tables 4.2.6.8 and 6.1.1.4'
Fe Fe 0.3463 0.8444 'International Tables Vol C Tables 4.2.6.8 and 6.1.1.4'

loop_
_geom_angle_atom_site_label_1
_geom_angle_atom_site_label_2
_geom_angle_atom_site_label_3
_geom_angle_site_symmetry_1
_geom_angle_site_symmetry_3
_geom_angle
_geom_angle_publ_flag
O1 C1 Fe1 . . 178.8(2) ?
O2 C2 Fe1 . . 178.4(2) ?
C4 C3 C7 . . 108.1(2) ?
C4 C3 Fe1 . . 71.22(14) ?
C7 C3 Fe1 . . 70.21(14) ?
C4 C3 H3A . . 125.9 ?
C7 C3 H3A . . 125.9 ?
Fe1 C3 H3A . . 124.2 ?
C5 C4 C3 . . 107.6(2) ?
C5 C4 Fe1 . . 70.02(14) ?
C3 C4 Fe1 . . 69.62(13) ?
C5 C4 H4A . . 126.2 ?
C3 C4 H4A . . 126.2 ?
Fe1 C4 H4A . . 125.7 ?
C4 C5 C6 . . 108.6(2) ?
C4 C5 Fe1 . . 71.11(13) ?
C6 C5 Fe1 . . 70.21(13) ?
C4 C5 H5A . . 125.7 ?
C6 C5 H5A . . 125.7 ?
Fe1 C5 H5A . . 124.6 ?
C7 C6 C5 . . 107.6(2) ?
C7 C6 Fe1 . . 70.27(13) ?
C5 C6 Fe1 . . 70.28(13) ?
C7 C6 H6A . . 126.2 ?
C5 C6 H6A . . 126.2 ?
Fe1 C6 H6A . . 124.8 ?
C6 C7 C3 . . 108.1(2) ?
C6 C7 Fe1 . . 70.73(14) ?
C3 C7 Fe1 . . 70.22(13) ?
C6 C7 H7A . . 125.9 ?
C3 C7 H7A . . 125.9 ?
Fe1 C7 H7A . . 124.7 ?
O3 C8 Fe2 . . 178.0(2) ?
O4 C9 Fe2 . . 178.2(2) ?
C14 C10 C11 . . 108.0(2) ?
C14 C10 Fe2 . . 69.88(15) ?
C11 C10 Fe2 . . 70.31(16) ?
C14 C10 H10A . . 126.0 ?
C11 C10 H10A . . 126.0 ?
Fe2 C10 H10A . . 125.4 ?
C10 C11 C12 . . 108.0(3) ?
C10 C11 Fe2 . . 70.39(14) ?
C12 C11 Fe2 . . 70.83(13) ?
C10 C11 H11A . . 126.0 ?
C12 C11 H11A . . 126.0 ?
Fe2 C11 H11A . . 124.4 ?
C13 C12 C11 . . 107.8(2) ?
C13 C12 Fe2 . . 70.21(13) ?
C11 C12 Fe2 . . 69.93(13) ?
C13 C12 H12A . . 126.1 ?
C11 C12 H12A . . 126.1 ?
Fe2 C12 H12A . . 125.4 ?
C12 C13 C14 . . 108.6(2) ?
C12 C13 Fe2 . . 71.05(13) ?
C14 C13 Fe2 . . 69.75(15) ?
C12 C13 H13A . . 125.7 ?
C14 C13 H13A . . 125.7 ?
Fe2 C13 H13A . . 125.1 ?
C10 C14 C13 . . 107.5(2) ?
C10 C14 Fe2 . . 70.84(17) ?
C13 C14 Fe2 . . 70.70(14) ?
C10 C14 H14A . . 126.2 ?
C13 C14 H14A . . 126.2 ?
Fe2 C14 H14A . . 123.9 ?
Sn1 O5 H1 . . 114(3) ?
Sn1 O6 H2 . . 116(2) ?
H4 O7 H3 . . 104(4) ?
O5 Sn1 O6 . . 96.19(7) ?
O5 Sn1 Fe1 . . 105.28(5) ?
O6 Sn1 Fe1 . . 112.76(5) ?
O5 Sn1 Fe2 . . 114.09(5) ?
O6 Sn1 Fe2 . . 102.65(5) ?
Fe1 Sn1 Fe2 . . 122.793(12) ?
C1 Fe1 C2 . . 93.08(11) ?
C1 Fe1 C7 . . 94.64(10) ?
C2 Fe1 C7 . . 136.18(11) ?
C1 Fe1 C3 . . 105.40(10) ?
C2 Fe1 C3 . . 161.02(11) ?
C7 Fe1 C3 . . 39.57(11) ?
C1 Fe1 C6 . . 119.32(10) ?
C2 Fe1 C6 . . 101.41(11) ?
C7 Fe1 C6 . . 38.99(11) ?
C3 Fe1 C6 . . 65.91(11) ?
C1 Fe1 C5 . . 158.47(10) ?
C2 Fe1 C5 . . 95.64(11) ?
C7 Fe1 C5 . . 65.68(10) ?
C3 Fe1 C5 . . 65.51(10) ?
C6 Fe1 C5 . . 39.51(10) ?
C1 Fe1 C4 . . 142.15(10) ?
C2 Fe1 C4 . . 123.75(11) ?
C7 Fe1 C4 . . 65.92(10) ?
C3 Fe1 C4 . . 39.16(10) ?
C6 Fe1 C4 . . 65.89(10) ?
C5 Fe1 C4 . . 38.87(10) ?
C1 Fe1 Sn1 . . 87.56(7) ?
C2 Fe1 Sn1 . . 89.50(8) ?
C7 Fe1 Sn1 . . 133.84(8) ?
C3 Fe1 Sn1 . . 95.50(8) ?
C6 Fe1 Sn1 . . 149.88(8) ?
C5 Fe1 Sn1 . . 112.11(8) ?
C4 Fe1 Sn1 . . 84.64(7) ?
C9 Fe2 C8 . . 94.65(11) ?
C9 Fe2 C14 . . 102.33(12) ?
C8 Fe2 C14 . . 161.44(12) ?
C9 Fe2 C11 . . 159.00(10) ?
C8 Fe2 C11 . . 95.48(12) ?
C14 Fe2 C11 . . 66.05(12) ?
C9 Fe2 C13 . . 94.25(10) ?
C8 Fe2 C13 . . 132.50(10) ?
C14 Fe2 C13 . . 39.55(11) ?
C11 Fe2 C13 . . 65.48(10) ?
C9 Fe2 C10 . . 138.61(14) ?
C8 Fe2 C10 . . 125.93(14) ?
C14 Fe2 C10 . . 39.28(14) ?
C11 Fe2 C10 . . 39.30(13) ?
C13 Fe2 C10 . . 65.69(11) ?
C9 Fe2 C12 . . 120.77(10) ?
C8 Fe2 C12 . . 98.94(10) ?
C14 Fe2 C12 . . 65.94(10) ?
C11 Fe2 C12 . . 39.23(10) ?
C13 Fe2 C12 . . 38.74(10) ?
C10 Fe2 C12 . . 65.76(10) ?
C9 Fe2 Sn1 . . 89.66(7) ?
C8 Fe2 Sn1 . . 87.25(7) ?
C14 Fe2 Sn1 . . 100.14(8) ?
C11 Fe2 Sn1 . . 109.15(8) ?
C13 Fe2 Sn1 . . 139.34(8) ?
C10 Fe2 Sn1 . . 85.09(7) ?
C12 Fe2 Sn1 . . 147.97(7) ?

loop_
_geom_bond_atom_site_label_1
_geom_bond_atom_site_label_2
_geom_bond_site_symmetry_2
_geom_bond_distance
_geom_bond_publ_flag
C1 O1 . 1.151(3) ?
C1 Fe1 . 1.754(2) ?
C2 O2 . 1.147(3) ?
C2 Fe1 . 1.755(2) ?
C3 C4 . 1.412(4) ?
C3 C7 . 1.419(4) ?
C3 Fe1 . 2.097(2) ?
C3 H3A . 0.9500 ?
C4 C5 . 1.405(4) ?
C4 Fe1 . 2.118(2) ?
C4 H4A . 0.9500 ?
C5 C6 . 1.422(4) ?
C5 Fe1 . 2.103(2) ?
C5 H5A . 0.9500 ?
C6 C7 . 1.401(4) ?
C6 Fe1 . 2.103(2) ?
C6 H6A . 0.9500 ?
C7 Fe1 . 2.097(2) ?
C7 H7A . 0.9500 ?
C8 O3 . 1.150(3) ?
C8 Fe2 . 1.758(2) ?
C9 O4 . 1.151(3) ?
C9 Fe2 . 1.753(2) ?
C10 C14 . 1.404(5) ?
C10 C11 . 1.408(5) ?
C10 Fe2 . 2.094(3) ?
C10 H10A . 0.9500 ?
C11 C12 . 1.409(4) ?
C11 Fe2 . 2.093(2) ?
C11 H11A . 0.9500 ?
C12 C13 . 1.393(3) ?
C12 Fe2 . 2.105(2) ?
C12 H12A . 0.9500 ?
C13 C14 . 1.413(4) ?
C13 Fe2 . 2.094(2) ?
C13 H13A . 0.9500 ?
C14 Fe2 . 2.082(3) ?
C14 H14A . 0.9500 ?
O5 Sn1 . 2.0164(15) ?
O5 H1 . 0.80(4) ?
O6 Sn1 . 2.0264(15) ?
O6 H2 . 0.80(3) ?
O7 H4 . 0.82(4) ?
O7 H3 . 0.82(3) ?
Sn1 Fe1 . 2.5344(4) ?
Sn1 Fe2 . 2.5345(4) ?

loop_
_geom_hbond_atom_site_label_D
_geom_hbond_atom_site_label_H
_geom_hbond_atom_site_label_A
_geom_hbond_site_symmetry_A
_geom_hbond_distance_DH
_geom_hbond_distance_HA
_geom_hbond_distance_DA
_geom_hbond_angle_DHA
O5 H1 O7 2_667 0.80(4) 2.01(4) 2.778(2) 159(4)
O6 H2 O1 2_677 0.80(3) 2.44(3) 3.212(2) 160(3)
O7 H3 O5 1_455 0.82(4) 1.96(4) 2.773(3) 176(4)
O7 H4 O6 . 0.82(3) 1.90(3) 2.709(2) 174(4)

loop_
_geom_torsion_atom_site_label_1
_geom_torsion_atom_site_label_2
_geom_torsion_atom_site_label_3
_geom_torsion_atom_site_label_4
_geom_torsion_site_symmetry_1
_geom_torsion_site_symmetry_2
_geom_torsion_site_symmetry_3
_geom_torsion_site_symmetry_4
_geom_torsion
_geom_torsion_publ_flag
C7 C3 C4 C5 . . . . -0.8(3) ?
Fe1 C3 C4 C5 . . . . 60.01(17) ?
C7 C3 C4 Fe1 . . . . -60.82(16) ?
C3 C4 C5 C6 . . . . 0.7(3) ?
Fe1 C4 C5 C6 . . . . 60.48(17) ?
C3 C4 C5 Fe1 . . . . -59.76(16) ?
C4 C5 C6 C7 . . . . -0.3(3) ?
Fe1 C5 C6 C7 . . . . 60.69(17) ?
C4 C5 C6 Fe1 . . . . -61.04(17) ?
C5 C6 C7 C3 . . . . -0.2(3) ?
Fe1 C6 C7 C3 . . . . 60.54(16) ?
C5 C6 C7 Fe1 . . . . -60.69(17) ?
C4 C3 C7 C6 . . . . 0.6(3) ?
Fe1 C3 C7 C6 . . . . -60.86(17) ?
C4 C3 C7 Fe1 . . . . 61.46(16) ?
C14 C10 C11 C12 . . . . 1.2(3) ?
Fe2 C10 C11 C12 . . . . 61.16(18) ?
C14 C10 C11 Fe2 . . . . -59.95(18) ?
C10 C11 C12 C13 . . . . -0.6(3) ?
Fe2 C11 C12 C13 . . . . 60.25(17) ?
C10 C11 C12 Fe2 . . . . -60.88(17) ?
C11 C12 C13 C14 . . . . -0.2(3) ?
Fe2 C12 C13 C14 . . . . 59.89(17) ?
C11 C12 C13 Fe2 . . . . -60.08(17) ?
C11 C10 C14 C13 . . . . -1.3(3) ?
Fe2 C10 C14 C13 . . . . -61.54(17) ?
C11 C10 C14 Fe2 . . . . 60.22(19) ?
C12 C13 C14 C10 . . . . 0.9(3) ?
Fe2 C13 C14 C10 . . . . 61.63(18) ?
C12 C13 C14 Fe2 . . . . -60.70(17) ?
C6 C7 Fe1 C1 . . . . -132.89(16) ?
C3 C7 Fe1 C1 . . . . 108.66(15) ?
C6 C7 Fe1 C2 . . . . -33.6(2) ?
C3 C7 Fe1 C2 . . . . -152.00(17) ?
C6 C7 Fe1 C3 . . . . 118.4(2) ?
C3 C7 Fe1 C6 . . . . -118.4(2) ?
C6 C7 Fe1 C5 . . . . 38.06(16) ?
C3 C7 Fe1 C5 . . . . -80.38(16) ?
C6 C7 Fe1 C4 . . . . 80.86(17) ?
C3 C7 Fe1 C4 . . . . -37.59(15) ?
C6 C7 Fe1 Sn1 . . . . 136.03(14) ?
C3 C7 Fe1 Sn1 . . . . 17.59(19) ?
C4 C3 Fe1 C1 . . . . 163.50(15) ?
C7 C3 Fe1 C1 . . . . -78.37(16) ?
C4 C3 Fe1 C2 . . . . -30.2(4) ?
C7 C3 Fe1 C2 . . . . 88.0(4) ?
C4 C3 Fe1 C7 . . . . -118.1(2) ?
C4 C3 Fe1 C6 . . . . -80.82(16) ?
C7 C3 Fe1 C6 . . . . 37.30(15) ?
C4 C3 Fe1 C5 . . . . -37.30(15) ?
C7 C3 Fe1 C5 . . . . 80.83(16) ?
C7 C3 Fe1 C4 . . . . 118.1(2) ?
C4 C3 Fe1 Sn1 . . . . 74.52(14) ?
C7 C3 Fe1 Sn1 . . . . -167.35(14) ?
C7 C6 Fe1 C1 . . . . 56.88(19) ?
C5 C6 Fe1 C1 . . . . 174.86(16) ?
C7 C6 Fe1 C2 . . . . 157.02(16) ?
C5 C6 Fe1 C2 . . . . -85.00(17) ?
C5 C6 Fe1 C7 . . . . 118.0(2) ?
C7 C6 Fe1 C3 . . . . -37.85(16) ?
C5 C6 Fe1 C3 . . . . 80.13(17) ?
C7 C6 Fe1 C5 . . . . -118.0(2) ?
C7 C6 Fe1 C4 . . . . -80.93(17) ?
C5 C6 Fe1 C4 . . . . 37.05(16) ?
C7 C6 Fe1 Sn1 . . . . -93.7(2) ?
C5 C6 Fe1 Sn1 . . . . 24.3(3) ?
C4 C5 Fe1 C1 . . . . 106.5(3) ?
C6 C5 Fe1 C1 . . . . -12.3(4) ?
C4 C5 Fe1 C2 . . . . -140.10(16) ?
C6 C5 Fe1 C2 . . . . 101.11(17) ?
C4 C5 Fe1 C7 . . . . 81.22(17) ?
C6 C5 Fe1 C7 . . . . -37.57(17) ?
C4 C5 Fe1 C3 . . . . 37.57(16) ?
C6 C5 Fe1 C3 . . . . -81.22(18) ?
C4 C5 Fe1 C6 . . . . 118.8(2) ?
C6 C5 Fe1 C4 . . . . -118.8(2) ?
C4 C5 Fe1 Sn1 . . . . -48.34(16) ?
C6 C5 Fe1 Sn1 . . . . -167.13(14) ?
C5 C4 Fe1 C1 . . . . -145.01(17) ?
C3 C4 Fe1 C1 . . . . -26.5(2) ?
C5 C4 Fe1 C2 . . . . 50.15(19) ?
C3 C4 Fe1 C2 . . . . 168.67(16) ?
C5 C4 Fe1 C7 . . . . -80.53(17) ?
C3 C4 Fe1 C7 . . . . 37.98(16) ?
C5 C4 Fe1 C3 . . . . -118.5(2) ?
C5 C4 Fe1 C6 . . . . -37.65(16) ?
C3 C4 Fe1 C6 . . . . 80.87(17) ?
C3 C4 Fe1 C5 . . . . 118.5(2) ?
C5 C4 Fe1 Sn1 . . . . 135.96(15) ?
C3 C4 Fe1 Sn1 . . . . -105.53(14) ?
O5 Sn1 Fe1 C1 . . . . -96.33(9) ?
O6 Sn1 Fe1 C1 . . . . 7.31(9) ?
Fe2 Sn1 Fe1 C1 . . . . 130.86(7) ?
O5 Sn1 Fe1 C2 . . . . 170.57(9) ?
O6 Sn1 Fe1 C2 . . . . -85.79(10) ?
Fe2 Sn1 Fe1 C2 . . . . 37.77(8) ?
O5 Sn1 Fe1 C7 . . . . -2.24(11) ?
O6 Sn1 Fe1 C7 . . . . 101.40(11) ?
Fe2 Sn1 Fe1 C7 . . . . -135.05(10) ?
O5 Sn1 Fe1 C3 . . . . 8.91(9) ?
O6 Sn1 Fe1 C3 . . . . 112.55(9) ?
Fe2 Sn1 Fe1 C3 . . . . -123.89(7) ?
O5 Sn1 Fe1 C6 . . . . 58.28(17) ?
O6 Sn1 Fe1 C6 . . . . 161.92(17) ?
Fe2 Sn1 Fe1 C6 . . . . -74.52(16) ?
O5 Sn1 Fe1 C5 . . . . 74.68(10) ?
O6 Sn1 Fe1 C5 . . . . 178.33(10) ?
Fe2 Sn1 Fe1 C5 . . . . -58.12(8) ?
O5 Sn1 Fe1 C4 . . . . 46.59(9) ?
O6 Sn1 Fe1 C4 . . . . 150.23(9) ?
Fe2 Sn1 Fe1 C4 . . . . -86.21(7) ?
C10 C14 Fe2 C9 . . . . 161.03(16) ?
C13 C14 Fe2 C9 . . . . -81.63(17) ?
C10 C14 Fe2 C8 . . . . -43.2(4) ?
C13 C14 Fe2 C8 . . . . 74.2(4) ?
C10 C14 Fe2 C11 . . . . -37.42(16) ?
C13 C14 Fe2 C11 . . . . 79.92(17) ?
C10 C14 Fe2 C13 . . . . -117.3(2) ?
C13 C14 Fe2 C10 . . . . 117.3(2) ?
C10 C14 Fe2 C12 . . . . -80.55(17) ?
C13 C14 Fe2 C12 . . . . 36.79(15) ?
C10 C14 Fe2 Sn1 . . . . 69.15(15) ?
C13 C14 Fe2 Sn1 . . . . -173.52(14) ?
C10 C11 Fe2 C9 . . . . 97.1(4) ?
C12 C11 Fe2 C9 . . . . -21.1(4) ?
C10 C11 Fe2 C8 . . . . -144.44(19) ?
C12 C11 Fe2 C8 . . . . 97.44(17) ?
C10 C11 Fe2 C14 . . . . 37.40(18) ?
C12 C11 Fe2 C14 . . . . -80.73(18) ?
C10 C11 Fe2 C13 . . . . 81.0(2) ?
C12 C11 Fe2 C13 . . . . -37.17(16) ?
C12 C11 Fe2 C10 . . . . -118.1(3) ?
C10 C11 Fe2 C12 . . . . 118.1(3) ?
C10 C11 Fe2 Sn1 . . . . -55.45(19) ?
C12 C11 Fe2 Sn1 . . . . -173.58(14) ?
C12 C13 Fe2 C9 . . . . -136.65(16) ?
C14 C13 Fe2 C9 . . . . 104.26(18) ?
C12 C13 Fe2 C8 . . . . -36.4(2) ?
C14 C13 Fe2 C8 . . . . -155.46(18) ?
C12 C13 Fe2 C14 . . . . 119.1(2) ?
C12 C13 Fe2 C11 . . . . 37.63(16) ?
C14 C13 Fe2 C11 . . . . -81.46(19) ?
C12 C13 Fe2 C10 . . . . 80.98(18) ?
C14 C13 Fe2 C10 . . . . -38.11(18) ?
C14 C13 Fe2 C12 . . . . -119.1(2) ?
C12 C13 Fe2 Sn1 . . . . 128.91(14) ?
C14 C13 Fe2 Sn1 . . . . 9.8(2) ?
C14 C10 Fe2 C9 . . . . -28.7(2) ?
C11 C10 Fe2 C9 . . . . -147.46(18) ?
C14 C10 Fe2 C8 . . . . 164.40(15) ?
C11 C10 Fe2 C8 . . . . 45.6(2) ?
C11 C10 Fe2 C14 . . . . -118.8(2) ?
C14 C10 Fe2 C11 . . . . 118.8(2) ?
C14 C10 Fe2 C13 . . . . 38.37(15) ?
C11 C10 Fe2 C13 . . . . -80.39(17) ?
C14 C10 Fe2 C12 . . . . 81.04(16) ?
C11 C10 Fe2 C12 . . . . -37.72(15) ?
C14 C10 Fe2 Sn1 . . . . -112.59(15) ?
C11 C10 Fe2 Sn1 . . . . 128.65(17) ?
C13 C12 Fe2 C9 . . . . 52.82(19) ?
C11 C12 Fe2 C9 . . . . 171.38(18) ?
C13 C12 Fe2 C8 . . . . 153.73(16) ?
C11 C12 Fe2 C8 . . . . -87.71(19) ?
C13 C12 Fe2 C14 . . . . -37.55(17) ?
C11 C12 Fe2 C14 . . . . 81.0(2) ?
C13 C12 Fe2 C11 . . . . -118.6(2) ?
C11 C12 Fe2 C13 . . . . 118.6(2) ?
C13 C12 Fe2 C10 . . . . -80.77(19) ?
C11 C12 Fe2 C10 . . . . 37.8(2) ?
C13 C12 Fe2 Sn1 . . . . -107.06(17) ?
C11 C12 Fe2 Sn1 . . . . 11.5(2) ?
O5 Sn1 Fe2 C9 . . . . -112.12(9) ?
O6 Sn1 Fe2 C9 . . . . 145.09(9) ?
Fe1 Sn1 Fe2 C9 . . . . 17.05(8) ?
O5 Sn1 Fe2 C8 . . . . 153.20(9) ?
O6 Sn1 Fe2 C8 . . . . 50.41(9) ?
Fe1 Sn1 Fe2 C8 . . . . -77.63(8) ?
O5 Sn1 Fe2 C14 . . . . -9.65(11) ?
O6 Sn1 Fe2 C14 . . . . -112.44(11) ?
Fe1 Sn1 Fe2 C14 . . . . 119.52(9) ?
O5 Sn1 Fe2 C11 . . . . 58.36(11) ?
O6 Sn1 Fe2 C11 . . . . -44.43(11) ?
Fe1 Sn1 Fe2 C11 . . . . -172.47(10) ?
O5 Sn1 Fe2 C13 . . . . -15.99(12) ?
O6 Sn1 Fe2 C13 . . . . -118.78(12) ?
Fe1 Sn1 Fe2 C13 . . . . 113.18(11) ?
O5 Sn1 Fe2 C10 . . . . 26.78(13) ?
O6 Sn1 Fe2 C10 . . . . -76.01(13) ?
Fe1 Sn1 Fe2 C10 . . . . 155.95(12) ?
